data_2213802
loop_
_publ_author_name
'Liang, Zu-Pei'
'Li, Jian'
'Wang, Hong-Liang'
'Zhang, Yun-Chen'

_publ_section_title
;
 (<i>E</i>)-1-[4-(Dimethylamino)benzylidene]semicarbazide--acetic acid
 (1/2)
;
_journal_coeditor_code HB2411
_journal_issue 6
_journal_name_full 'Acta Crystallographica Section E'
_journal_page_first o2978
_journal_page_last o2978
_journal_paper_doi 10.1107/S1600536807024956
_journal_volume 63
_journal_year 2007
_chemical_formula_iupac 'C10 H14 N4 O, 2C2 H4 O2'
_chemical_formula_moiety 'C10 H14 N4 O, 2(C2 H4 O2)'
_chemical_formula_sum 'C14 H22 N4 O5'
_chemical_formula_weight 326.36
_chemical_name_systematic
;
(E)-1-[4-(Dimethylamino)benzylidene]semicarbazide--acetic acid (1/2)
;
_space_group_IT_number 2
_symmetry_cell_setting triclinic
_symmetry_space_group_name_Hall '-P 1'
_symmetry_space_group_name_H-M 'P -1'
_atom_sites_solution_hydrogens geom
_atom_sites_solution_primary direct
_atom_sites_solution_secondary difmap
_cell_angle_alpha 71.422(17)
_cell_angle_beta 80.020(4)
_cell_angle_gamma 73.947(4)
_cell_formula_units_Z 2
_cell_length_a 7.2931(2)
_cell_length_b 10.7952(8)
_cell_length_c 12.2472(7)
_cell_measurement_reflns_used 886
_cell_measurement_temperature 294(2)
_cell_measurement_theta_max 23.47
_cell_measurement_theta_min 2.92
_cell_volume 874.49(12)
_computing_cell_refinement 'SAINT (Bruker, 1997)'
_computing_data_collection 'SMART (Bruker, 1997)'
_computing_data_reduction SAINT
_computing_molecular_graphics 'SHELXTL (Bruker, 1997)'
_computing_publication_material SHELXTL
_computing_structure_refinement 'SHELXL97 (Sheldrick, 1997)'
_computing_structure_solution 'SHELXS97 (Sheldrick, 1997)'
_diffrn_ambient_temperature 294(2)
_diffrn_measured_fraction_theta_full 0.986
_diffrn_measured_fraction_theta_max 0.986
_diffrn_measurement_device_type 'Bruker SMART CCD'
_diffrn_measurement_method '\f and \w'
_diffrn_radiation_monochromator graphite
_diffrn_radiation_source 'fine-focus sealed tube'
_diffrn_radiation_type MoK\a
_diffrn_radiation_wavelength 0.71073
_diffrn_reflns_av_R_equivalents 0.0402
_diffrn_reflns_av_sigmaI/netI 0.1032
_diffrn_reflns_limit_h_max 7
_diffrn_reflns_limit_h_min -8
_diffrn_reflns_limit_k_max 12
_diffrn_reflns_limit_k_min -12
_diffrn_reflns_limit_l_max 6
_diffrn_reflns_limit_l_min -14
_diffrn_reflns_number 4441
_diffrn_reflns_theta_full 25.02
_diffrn_reflns_theta_max 25.02
_diffrn_reflns_theta_min 1.76
_exptl_absorpt_coefficient_mu 0.095
_exptl_absorpt_correction_T_max 0.989
_exptl_absorpt_correction_T_min 0.985
_exptl_absorpt_correction_type multi-scan
_exptl_absorpt_process_details '(SADABS; Bruker, 1997)'
_exptl_crystal_colour 'light yellow'
_exptl_crystal_density_diffrn 1.239
_exptl_crystal_density_method 'not measured'
_exptl_crystal_description block
_exptl_crystal_F_000 348
_exptl_crystal_size_max 0.16
_exptl_crystal_size_mid 0.14
_exptl_crystal_size_min 0.12
_refine_diff_density_max 0.187
_refine_diff_density_min -0.206
_refine_ls_extinction_method none
_refine_ls_goodness_of_fit_ref 1.008
_refine_ls_hydrogen_treatment mixed
_refine_ls_matrix_type full
_refine_ls_number_parameters 225
_refine_ls_number_reflns 3064
_refine_ls_number_restraints 1
_refine_ls_restrained_S_all 1.008
_refine_ls_R_factor_all 0.1733
_refine_ls_R_factor_gt 0.0625
_refine_ls_shift/su_max 0.005
_refine_ls_shift/su_mean 0.000
_refine_ls_structure_factor_coef Fsqd
_refine_ls_weighting_details 'calc w=1/[\s^2^(Fo^2^)+(0.0848P)^2^+0.1483P] where P=(Fo^2^+2Fc^2^)/3'
_refine_ls_weighting_scheme calc
_refine_ls_wR_factor_gt 0.1428
_refine_ls_wR_factor_ref 0.2022
_reflns_number_gt 1351
_reflns_number_total 3064
_reflns_threshold_expression I>2\s(I)
_cod_data_source_file hb2411.cif
_cod_data_source_block I
_cod_database_code 2213802
_cod_database_fobs_code 2213802

loop_
_symmetry_equiv_pos_as_xyz
'x, y, z'
'-x, -y, -z'

loop_
_atom_site_type_symbol
_atom_site_label
_atom_site_fract_x
_atom_site_fract_y
_atom_site_fract_z
_atom_site_U_iso_or_equiv
_atom_site_adp_type
_atom_site_calc_flag
_atom_site_refinement_flags
_atom_site_occupancy
O O1 -0.0214(4) 0.6237(2) 0.5764(2) 0.0645(9) Uani d . 1
N N1 0.3989(6) 0.9089(3) -0.2633(3) 0.0756(12) Uani d . 1
N N2 0.1380(5) 0.7164(3) 0.2810(3) 0.0543(9) Uani d . 1
N N3 0.0888(5) 0.6399(3) 0.3916(3) 0.0609(10) Uani d D 1
N N4 0.0405(6) 0.8213(4) 0.4616(4) 0.0686(12) Uani d . 1
C C1 0.2324(6) 0.8560(4) 0.0449(3) 0.0593(12) Uani d . 1
H H1 0.1941 0.9067 0.0972 0.071 Uiso calc R 1
C C2 0.2830(6) 0.9184(4) -0.0688(3) 0.0621(13) Uani d . 1
H H2 0.2769 1.0101 -0.0915 0.074 Uiso calc R 1
C C3 0.3434(6) 0.8470(4) -0.1512(3) 0.0540(11) Uani d . 1
C C4 0.3461(6) 0.7089(4) -0.1113(3) 0.0549(12) Uani d . 1
H H4 0.3838 0.6576 -0.1631 0.066 Uiso calc R 1
C C5 0.2941(6) 0.6479(3) 0.0034(3) 0.0526(11) Uani d . 1
H H5 0.2977 0.5565 0.0268 0.063 Uiso calc R 1
C C6 0.2366(5) 0.7196(3) 0.0842(3) 0.0470(10) Uani d . 1
C C7 0.1849(6) 0.6532(4) 0.2048(3) 0.0537(11) Uani d . 1
H H7 0.1862 0.5622 0.2267 0.064 Uiso calc R 1
C C8 0.0324(6) 0.6951(4) 0.4796(3) 0.0520(11) Uani d . 1
C C9 0.3996(8) 1.0509(4) -0.3013(4) 0.0873(17) Uani d . 1
H H9A 0.2720 1.1034 -0.2895 0.131 Uiso calc R 1
H H9B 0.4438 1.0761 -0.3820 0.131 Uiso calc R 1
H H9C 0.4833 1.0670 -0.2575 0.131 Uiso calc R 1
C C10 0.4361(8) 0.8414(5) -0.3535(4) 0.0910(17) Uani d . 1
H H10A 0.5516 0.7714 -0.3415 0.137 Uiso calc R 1
H H10B 0.4506 0.9053 -0.4278 0.137 Uiso calc R 1
H H10C 0.3308 0.8030 -0.3508 0.137 Uiso calc R 1
O O2 0.4506(5) 0.5408(3) 0.6268(3) 0.0902(12) Uani d . 1
O O3 0.4009(5) 0.3657(3) 0.5886(3) 0.0960(12) Uani d . 1
H H3 0.4495 0.4040 0.5221 0.115 Uiso d R 1
C C11 0.3914(7) 0.4363(5) 0.6571(5) 0.0765(14) Uani d . 1
C C12 0.3084(8) 0.3842(5) 0.7785(5) 0.0920(16) Uani d . 1
H H12A 0.4089 0.3254 0.8251 0.138 Uiso calc R 1
H H12B 0.2162 0.3355 0.7789 0.138 Uiso calc R 1
H H12C 0.2468 0.4583 0.8096 0.138 Uiso calc R 1
O O4 0.9048(5) 0.8908(3) 0.6896(3) 0.0806(10) Uani d . 1
O O5 0.8966(5) 0.6762(3) 0.7728(2) 0.0788(10) Uani d . 1
H H5A 0.9164 0.6733 0.7056 0.118 Uiso calc R 1
C C13 0.8785(6) 0.8016(4) 0.7749(4) 0.0606(12) Uani d . 1
C C14 0.8229(7) 0.8142(5) 0.8945(4) 0.0776(15) Uani d . 1
H H14A 0.9334 0.8155 0.9264 0.116 Uiso calc R 1
H H14B 0.7724 0.7390 0.9418 0.116 Uiso calc R 1
H H14C 0.7270 0.8961 0.8924 0.116 Uiso calc R 1
H H4A 0.070(5) 0.872(3) 0.393(3) 0.046(11) Uiso d . 1
H H3A 0.070(5) 0.558(2) 0.400(3) 0.070(13) Uiso d D 1
H H4B 0.000(8) 0.857(6) 0.523(5) 0.14(2) Uiso d . 1

loop_
_atom_site_aniso_label
_atom_site_aniso_U_11
_atom_site_aniso_U_22
_atom_site_aniso_U_33
_atom_site_aniso_U_12
_atom_site_aniso_U_13
_atom_site_aniso_U_23
O1 0.102(2) 0.0522(15) 0.0443(17) -0.0302(15) 0.0101(16) -0.0185(13)
N1 0.121(4) 0.064(2) 0.047(2) -0.036(2) 0.012(2) -0.0201(18)
N2 0.068(2) 0.0523(18) 0.047(2) -0.0230(17) 0.0054(18) -0.0180(17)
N3 0.091(3) 0.0506(19) 0.047(2) -0.0283(19) 0.0085(19) -0.0198(17)
N4 0.109(4) 0.054(2) 0.046(2) -0.033(2) 0.002(2) -0.012(2)
C1 0.080(3) 0.047(2) 0.053(3) -0.014(2) 0.005(2) -0.023(2)
C2 0.089(4) 0.044(2) 0.056(3) -0.022(2) 0.009(3) -0.019(2)
C3 0.066(3) 0.054(2) 0.044(2) -0.018(2) 0.002(2) -0.0173(19)
C4 0.073(3) 0.047(2) 0.049(2) -0.015(2) 0.003(2) -0.0227(19)
C5 0.066(3) 0.0389(19) 0.053(3) -0.0144(19) -0.001(2) -0.0133(18)
C6 0.051(3) 0.047(2) 0.043(2) -0.0113(19) 0.000(2) -0.0166(18)
C7 0.061(3) 0.046(2) 0.056(3) -0.017(2) 0.001(2) -0.017(2)
C8 0.066(3) 0.045(2) 0.048(3) -0.018(2) -0.002(2) -0.014(2)
C9 0.129(5) 0.066(3) 0.057(3) -0.032(3) 0.011(3) -0.006(2)
C10 0.135(5) 0.102(4) 0.049(3) -0.047(3) 0.013(3) -0.035(3)
O2 0.106(3) 0.067(2) 0.113(3) -0.038(2) -0.008(2) -0.0342(19)
O3 0.125(3) 0.074(2) 0.104(3) -0.041(2) -0.011(2) -0.030(2)
C11 0.067(4) 0.068(3) 0.098(4) -0.010(3) -0.020(3) -0.026(3)
C12 0.085(4) 0.095(4) 0.101(4) -0.026(3) -0.011(3) -0.031(3)
O4 0.116(3) 0.0558(18) 0.075(2) -0.0313(18) 0.005(2) -0.0225(16)
O5 0.130(3) 0.0568(17) 0.0556(19) -0.0280(17) 0.006(2) -0.0264(15)
C13 0.067(3) 0.055(2) 0.067(3) -0.017(2) -0.002(3) -0.027(2)
C14 0.095(4) 0.085(3) 0.072(3) -0.029(3) 0.002(3) -0.047(3)

loop_
_atom_type_symbol
_atom_type_description
_atom_type_scat_dispersion_real
_atom_type_scat_dispersion_imag
_atom_type_scat_source
C C 0.0033 0.0016 'International Tables Vol C Tables 4.2.6.8 and 6.1.1.4'
H H 0.0000 0.0000 'International Tables Vol C Tables 4.2.6.8 and 6.1.1.4'
N N 0.0061 0.0033 'International Tables Vol C Tables 4.2.6.8 and 6.1.1.4'
O O 0.0106 0.0060 'International Tables Vol C Tables 4.2.6.8 and 6.1.1.4'

loop_
_geom_angle_atom_site_label_1
_geom_angle_atom_site_label_2
_geom_angle_atom_site_label_3
_geom_angle
C3 N1 C9 121.4(3)
C3 N1 C10 121.8(4)
C9 N1 C10 116.4(4)
C7 N2 N3 114.9(3)
C8 N3 N2 120.9(3)
C8 N3 H3A 119(3)
N2 N3 H3A 119(3)
C8 N4 H4A 122(2)
C8 N4 H4B 117(4)
H4A N4 H4B 121(4)
C2 C1 C6 122.1(3)
C2 C1 H1 118.9
C6 C1 H1 118.9
C1 C2 C3 121.6(4)
C1 C2 H2 119.2
C3 C2 H2 119.2
N1 C3 C2 121.2(4)
N1 C3 C4 122.6(3)
C2 C3 C4 116.2(4)
C5 C4 C3 121.4(3)
C5 C4 H4 119.3
C3 C4 H4 119.3
C4 C5 C6 121.7(3)
C4 C5 H5 119.2
C6 C5 H5 119.2
C5 C6 C1 117.0(3)
C5 C6 C7 120.8(3)
C1 C6 C7 122.2(3)
N2 C7 C6 121.7(3)
N2 C7 H7 119.1
C6 C7 H7 119.1
O1 C8 N4 122.7(3)
O1 C8 N3 118.5(3)
N4 C8 N3 118.8(4)
N1 C9 H9A 109.5
N1 C9 H9B 109.5
H9A C9 H9B 109.5
N1 C9 H9C 109.5
H9A C9 H9C 109.5
H9B C9 H9C 109.5
N1 C10 H10A 109.5
N1 C10 H10B 109.5
H10A C10 H10B 109.5
N1 C10 H10C 109.5
H10A C10 H10C 109.5
H10B C10 H10C 109.5
C11 O3 H3 108.8
O2 C11 O3 122.9(5)
O2 C11 C12 120.9(5)
O3 C11 C12 116.3(5)
C11 C12 H12A 109.5
C11 C12 H12B 109.5
H12A C12 H12B 109.5
C11 C12 H12C 109.5
H12A C12 H12C 109.5
H12B C12 H12C 109.5
C13 O5 H5A 109.5
O4 C13 O5 122.9(4)
O4 C13 C14 125.9(4)
O5 C13 C14 111.2(4)
C13 C14 H14A 109.5
C13 C14 H14B 109.5
H14A C14 H14B 109.5
C13 C14 H14C 109.5
H14A C14 H14C 109.5
H14B C14 H14C 109.5

loop_
_geom_bond_atom_site_label_1
_geom_bond_atom_site_label_2
_geom_bond_distance
O1 C8 1.256(4)
N1 C3 1.367(5)
N1 C9 1.454(5)
N1 C10 1.458(5)
N2 C7 1.273(4)
N2 N3 1.388(4)
N3 C8 1.344(5)
N3 H3A 0.897(10)
N4 C8 1.325(5)
N4 H4A 0.87(4)
N4 H4B 0.91(6)
C1 C2 1.375(5)
C1 C6 1.389(5)
C1 H1 0.9300
C2 C3 1.401(5)
C2 H2 0.9300
C3 C4 1.409(5)
C4 C5 1.384(5)
C4 H4 0.9300
C5 C6 1.386(5)
C5 H5 0.9300
C6 C7 1.455(5)
C7 H7 0.9300
C9 H9A 0.9600
C9 H9B 0.9600
C9 H9C 0.9600
C10 H10A 0.9600
C10 H10B 0.9600
C10 H10C 0.9600
O2 C11 1.243(5)
O3 C11 1.284(5)
O3 H3 0.8522
C11 C12 1.496(7)
C12 H12A 0.9600
C12 H12B 0.9600
C12 H12C 0.9600
O4 C13 1.203(5)
O5 C13 1.331(5)
O5 H5A 0.8200
C13 C14 1.490(6)
C14 H14A 0.9600
C14 H14B 0.9600
C14 H14C 0.9600

loop_
_geom_hbond_atom_site_label_D
_geom_hbond_atom_site_label_H
_geom_hbond_atom_site_label_A
_geom_hbond_site_symmetry_A
_geom_hbond_distance_DH
_geom_hbond_distance_HA
_geom_hbond_distance_DA
_geom_hbond_angle_DHA
O3 H3 O2 2_666 0.85 1.82 2.658(6) 170
O5 H5A O1 1_655 0.82 1.78 2.579(4) 166
N4 H4A O4 2_676 0.87(4) 2.48(4) 3.164(6) 135(3)
N3 H3A O1 2_566 0.897(10) 2.017(11) 2.913(5) 178(4)
N4 H4B O4 1_455 0.91(6) 2.16(6) 3.051(6) 166(5)

loop_
_geom_torsion_atom_site_label_1
_geom_torsion_atom_site_label_2
_geom_torsion_atom_site_label_3
_geom_torsion_atom_site_label_4
_geom_torsion
_geom_torsion_publ_flag
C7 N2 N3 C8 -178.5(4) n
C6 C1 C2 C3 -0.6(7) ?
C9 N1 C3 C2 0.7(7) n
C10 N1 C3 C2 -171.2(4) n
C9 N1 C3 C4 -178.3(4) n
C10 N1 C3 C4 9.8(7) n
C1 C2 C3 N1 -178.0(4) ?
C1 C2 C3 C4 1.0(7) ?
N1 C3 C4 C5 178.3(4) ?
C2 C3 C4 C5 -0.8(6) ?
C3 C4 C5 C6 0.1(7) ?
C4 C5 C6 C1 0.4(6) ?
C4 C5 C6 C7 -179.1(4) ?
C2 C1 C6 C5 -0.1(6) ?
C2 C1 C6 C7 179.4(4) ?
N3 N2 C7 C6 178.7(4) n
C5 C6 C7 N2 177.6(4) ?
C1 C6 C7 N2 -1.9(6) ?
N2 N3 C8 O1 175.8(4) n
N2 N3 C8 N4 -5.9(6) n

loop_
_cod_related_entry_id
_cod_related_entry_database
_cod_related_entry_code
1 ChemSpider 21184958
